data_1507195
loop_
_publ_author_name
'Castillo, Rafael R.'
'Aquino, Maurizio'
'Gandara, Zoila'
'Safir, Imad'
'Elkhayat, Zobida'
'Retailleau, Pascal'
'Arseniyadis, Sim\'eon'

_publ_section_title
;
 Diverging Pathways to Topologically Complex Polycyclic Bis-acetals and
 Their Ring System Interchange.
;
_journal_issue 6
_journal_name_full 'Organic letters'
_journal_page_first 1628
_journal_page_last 1631
_journal_paper_doi 10.1021/ol300388b
_journal_volume 14
_journal_year 2012
_chemical_formula_moiety 'C18 H20 O4'
_chemical_formula_sum 'C18 H20 O4'
_chemical_formula_weight 300.34
_chemical_name_systematic
; 
 rac-(4aR,8aR,9R)-11-methoxy-5,6,7,8,9,13b-hexahydro-1H-
1,9-epoxy-3,8a-methanoanthra[4a,10-d][1,3]dioxin 
;
_space_group_IT_number 14
_symmetry_cell_setting monoclinic
_symmetry_space_group_name_Hall '-P 2ybc'
_symmetry_space_group_name_H-M 'P 1 21/c 1'
_atom_sites_solution_hydrogens difmap
_atom_sites_solution_primary direct
_atom_sites_solution_secondary difmap
_audit_creation_method SHELXL-97
_cell_angle_alpha 90.00
_cell_angle_beta 97.189(5)
_cell_angle_gamma 90.00
_cell_formula_units_Z 4
_cell_length_a 9.031(2)
_cell_length_b 13.795(5)
_cell_length_c 11.711(4)
_cell_measurement_reflns_used 3458
_cell_measurement_temperature 293(2)
_cell_measurement_theta_max 27.88
_cell_measurement_theta_min 1.00
_cell_volume 1447.5(8)
_computing_cell_refinement 'DENZO (Otwinowski & Minor, 1997); COLLECT (Nonius B.V., 1999)'
_computing_data_collection 'DENZO (Otwinowski & Minor, 1997); COLLECT (Nonius B.V., 1999)'
_computing_data_reduction 'SCALEPACK (Otwinowski & Minor, 1997)'
_computing_molecular_graphics 'PLATON (Spek, 2003)'
_computing_publication_material 'SHELXL97 (Sheldrick, 2008)'
_computing_structure_refinement 'SHELXL97 (Sheldrick, 2008); CRYSTALBUILDER (Welter, 2006)'
_computing_structure_solution 'SHELXS97 (Sheldrick, 2008)'
_diffrn_ambient_temperature 293(2)
_diffrn_measured_fraction_theta_full 0.998
_diffrn_measured_fraction_theta_max 0.998
_diffrn_measurement_device_type 'Nonius kappa-CCD diffractometer'
_diffrn_measurement_method 'phi and omega scans'
_diffrn_radiation_monochromator graphite
_diffrn_radiation_source 'fine-focus sealed tube'
_diffrn_radiation_type MoK\a
_diffrn_radiation_wavelength 0.71069
_diffrn_reflns_av_R_equivalents 0.0247
_diffrn_reflns_av_sigmaI/netI 0.0417
_diffrn_reflns_limit_h_max 11
_diffrn_reflns_limit_h_min -11
_diffrn_reflns_limit_k_max 16
_diffrn_reflns_limit_k_min -18
_diffrn_reflns_limit_l_max 15
_diffrn_reflns_limit_l_min -15
_diffrn_reflns_number 13373
_diffrn_reflns_theta_full 27.88
_diffrn_reflns_theta_max 27.88
_diffrn_reflns_theta_min 2.29
_exptl_absorpt_coefficient_mu 0.097
_exptl_absorpt_correction_T_max 0.98
_exptl_absorpt_correction_T_min 0.89
_exptl_absorpt_correction_type multi-scan
_exptl_absorpt_process_details 'Scalepack (Otwinowski & Minor, 1997)'
_exptl_crystal_colour colourless
_exptl_crystal_density_diffrn 1.378
_exptl_crystal_density_method 'not measured'
_exptl_crystal_description prism
_exptl_crystal_F_000 640
_exptl_crystal_size_max 0.43
_exptl_crystal_size_mid 0.37
_exptl_crystal_size_min 0.19
_refine_diff_density_max 0.219
_refine_diff_density_min -0.198
_refine_diff_density_rms 0.044
_refine_ls_extinction_method none
_refine_ls_goodness_of_fit_ref 1.029
_refine_ls_hydrogen_treatment constr
_refine_ls_matrix_type full
_refine_ls_number_parameters 200
_refine_ls_number_reflns 3446
_refine_ls_number_restraints 0
_refine_ls_restrained_S_all 1.029
_refine_ls_R_factor_all 0.0853
_refine_ls_R_factor_gt 0.0482
_refine_ls_shift/su_max 0.001
_refine_ls_shift/su_mean 0.000
_refine_ls_structure_factor_coef Fsqd
_refine_ls_weighting_details 'calc w=1/[\s^2^(Fo^2^)+(0.0649P)^2^+0.1785P] where P=(Fo^2^+2Fc^2^)/3'
_refine_ls_weighting_scheme calc
_refine_ls_wR_factor_gt 0.1126
_refine_ls_wR_factor_ref 0.1321
_reflns_number_gt 2245
_reflns_number_total 3446
_reflns_threshold_expression >2sigma(I)
_cod_data_source_file ol300388b_si_003.cif
_cod_data_source_block compound_3b
_cod_original_sg_symbol_H-M 'P 21/c'
_cod_database_code 1507195

loop_
_symmetry_equiv_pos_as_xyz
'x, y, z'
'-x, y+1/2, -z+1/2'
'-x, -y, -z'
'x, -y-1/2, z-1/2'

loop_
_atom_site_label
_atom_site_type_symbol
_atom_site_fract_x
_atom_site_fract_y
_atom_site_fract_z
_atom_site_U_iso_or_equiv
_atom_site_adp_type
_atom_site_occupancy
_atom_site_symmetry_multiplicity
_atom_site_calc_flag
_atom_site_refinement_flags
O1 O 0.12901(15) 0.15918(9) 0.70775(11) 0.0573(4) Uani 1 1 d .
O2 O -0.06883(12) 0.25742(8) 0.63747(9) 0.0432(3) Uani 1 1 d .
O3 O 0.25452(13) 0.25944(8) 0.84903(9) 0.0476(3) Uani 1 1 d .
O4 O 0.45730(16) 0.65969(10) 0.87056(13) 0.0705(4) Uani 1 1 d .
C1 C -0.0426(2) 0.23112(12) 0.83226(14) 0.0452(4) Uani 1 1 d .
H1A H 0.0169 0.1988 0.8958 0.054 Uiso 1 1 calc R
H1B H -0.1467 0.2296 0.8449 0.054 Uiso 1 1 calc R
C2 C -0.0208(2) 0.18482(13) 0.71839(15) 0.0494(4) Uani 1 1 d .
H2 H -0.0851 0.1277 0.7052 0.059 Uiso 1 1 calc R
C3 C 0.2303(2) 0.23798(13) 0.72929(15) 0.0495(4) Uani 1 1 d .
H3 H 0.3260 0.2186 0.7049 0.059 Uiso 1 1 calc R
C4 C 0.17538(18) 0.32954(12) 0.66126(13) 0.0410(4) Uani 1 1 d .
H4 H 0.1826 0.3217 0.5790 0.049 Uiso 1 1 calc R
C5 C 0.01146(17) 0.34252(11) 0.68344(12) 0.0346(3) Uani 1 1 d .
C6 C -0.06630(18) 0.43129(12) 0.62969(12) 0.0400(4) Uani 1 1 d .
H6A H -0.0700 0.4271 0.5467 0.048 Uiso 1 1 calc R
H6B H -0.0085 0.4883 0.6551 0.048 Uiso 1 1 calc R
C7 C -0.22462(19) 0.44318(14) 0.66016(14) 0.0495(4) Uani 1 1 d .
H7A H -0.2908 0.4008 0.6112 0.059 Uiso 1 1 calc R
H7B H -0.2569 0.5094 0.6440 0.059 Uiso 1 1 calc R
C8 C -0.23926(19) 0.42007(15) 0.78641(14) 0.0529(5) Uani 1 1 d .
H8A H -0.2980 0.4705 0.8171 0.063 Uiso 1 1 calc R
H8B H -0.2926 0.3594 0.7900 0.063 Uiso 1 1 calc R
C9 C -0.08944(18) 0.41227(13) 0.86140(12) 0.0412(4) Uani 1 1 d .
H9A H -0.0397 0.4747 0.8635 0.049 Uiso 1 1 calc R
H9B H -0.1062 0.3962 0.9394 0.049 Uiso 1 1 calc R
C10 C 0.01137(17) 0.33606(11) 0.81794(12) 0.0338(3) Uani 1 1 d .
C11 C 0.17396(17) 0.34629(11) 0.87523(12) 0.0359(4) Uani 1 1 d .
H11 H 0.1766 0.3538 0.9587 0.043 Uiso 1 1 calc R
C12 C 0.25290(16) 0.42954(12) 0.82627(12) 0.0350(3) Uani 1 1 d .
C13 C 0.26167(17) 0.41639(13) 0.70928(12) 0.0394(4) Uani 1 1 d .
C14 C 0.33855(18) 0.48299(14) 0.65088(13) 0.0487(4) Uani 1 1 d .
H14 H 0.3470 0.4738 0.5733 0.058 Uiso 1 1 calc R
C15 C 0.40253(19) 0.56289(14) 0.70772(15) 0.0521(5) Uani 1 1 d .
H15 H 0.4537 0.6077 0.6681 0.063 Uiso 1 1 calc R
C16 C 0.39123(17) 0.57701(13) 0.82370(14) 0.0450(4) Uani 1 1 d .
C17 C 0.31729(16) 0.50962(12) 0.88436(12) 0.0388(4) Uani 1 1 d .
H17 H 0.3111 0.5181 0.9624 0.047 Uiso 1 1 calc R
C18 C 0.4273(2) 0.68996(15) 0.98029(16) 0.0586(5) Uani 1 1 d .
H18A H 0.3219 0.7001 0.9791 0.088 Uiso 1 1 calc R
H18B H 0.4794 0.7494 1.0005 0.088 Uiso 1 1 calc R
H18C H 0.4600 0.6410 1.0360 0.088 Uiso 1 1 calc R

loop_
_atom_site_aniso_label
_atom_site_aniso_U_11
_atom_site_aniso_U_22
_atom_site_aniso_U_33
_atom_site_aniso_U_23
_atom_site_aniso_U_13
_atom_site_aniso_U_12
O1 0.0553(8) 0.0378(7) 0.0750(9) -0.0135(6) -0.0065(6) 0.0073(6)
O2 0.0450(7) 0.0395(7) 0.0423(6) -0.0063(5) -0.0061(5) -0.0036(5)
O3 0.0460(7) 0.0421(7) 0.0510(7) -0.0002(5) -0.0087(5) 0.0089(5)
O4 0.0666(9) 0.0659(9) 0.0835(9) -0.0188(7) 0.0266(7) -0.0340(7)
C1 0.0494(10) 0.0371(9) 0.0466(9) 0.0087(7) -0.0035(7) -0.0068(8)
C2 0.0527(11) 0.0338(9) 0.0582(10) -0.0018(8) -0.0072(8) -0.0036(8)
C3 0.0415(10) 0.0484(11) 0.0565(10) -0.0126(8) -0.0025(7) 0.0079(8)
C4 0.0393(9) 0.0500(10) 0.0333(7) -0.0090(7) 0.0027(6) 0.0023(8)
C5 0.0370(8) 0.0351(8) 0.0304(7) -0.0025(6) -0.0007(6) -0.0023(7)
C6 0.0457(9) 0.0407(9) 0.0322(7) 0.0034(6) -0.0001(6) 0.0018(7)
C7 0.0453(10) 0.0535(11) 0.0470(9) 0.0018(8) -0.0042(7) 0.0099(8)
C8 0.0415(10) 0.0648(13) 0.0528(10) 0.0048(9) 0.0081(7) 0.0094(9)
C9 0.0454(9) 0.0451(10) 0.0342(7) 0.0014(7) 0.0091(6) 0.0002(8)
C10 0.0372(8) 0.0327(8) 0.0303(7) 0.0033(6) 0.0002(6) -0.0029(7)
C11 0.0396(9) 0.0348(9) 0.0317(7) 0.0010(6) -0.0011(6) 0.0005(7)
C12 0.0295(8) 0.0391(9) 0.0354(7) 0.0016(6) 0.0003(6) 0.0009(7)
C13 0.0329(8) 0.0485(10) 0.0365(7) -0.0023(7) 0.0040(6) 0.0004(7)
C14 0.0408(9) 0.0667(12) 0.0397(8) 0.0012(8) 0.0098(7) -0.0031(9)
C15 0.0410(10) 0.0596(12) 0.0578(10) 0.0085(9) 0.0146(8) -0.0105(9)
C16 0.0312(8) 0.0480(10) 0.0563(9) -0.0033(8) 0.0075(7) -0.0077(8)
C17 0.0313(8) 0.0461(10) 0.0385(8) -0.0023(7) 0.0023(6) -0.0016(7)
C18 0.0496(11) 0.0535(12) 0.0699(12) -0.0128(9) -0.0031(9) -0.0065(9)

loop_
_atom_type_symbol
_atom_type_description
_atom_type_scat_dispersion_real
_atom_type_scat_dispersion_imag
_atom_type_scat_source
C C 0.0033 0.0016 'International Tables Vol C Tables 4.2.6.8 and 6.1.1.4'
H H 0.0000 0.0000 'International Tables Vol C Tables 4.2.6.8 and 6.1.1.4'
O O 0.0106 0.0060 'International Tables Vol C Tables 4.2.6.8 and 6.1.1.4'

loop_
_geom_angle_atom_site_label_1
_geom_angle_atom_site_label_2
_geom_angle_atom_site_label_3
_geom_angle
C2 O1 C3 113.14(13)
C2 O2 C5 103.21(11)
C3 O3 C11 111.10(11)
C16 O4 C18 119.22(14)
C2 C1 C10 102.84(13)
C2 C1 H1A 111.2
C10 C1 H1A 111.2
C2 C1 H1B 111.2
C10 C1 H1B 111.2
H1A C1 H1B 109.1
O2 C2 O1 109.56(15)
O2 C2 C1 103.27(14)
O1 C2 C1 114.41(13)
O2 C2 H2 109.8
O1 C2 H2 109.8
C1 C2 H2 109.8
O1 C3 O3 110.47(15)
O1 C3 C4 112.10(13)
O3 C3 C4 109.79(13)
O1 C3 H3 108.1
O3 C3 H3 108.1
C4 C3 H3 108.1
C13 C4 C3 110.01(13)
C13 C4 C5 107.96(12)
C3 C4 C5 105.13(13)
C13 C4 H4 111.2
C3 C4 H4 111.2
C5 C4 H4 111.2
O2 C5 C6 108.52(12)
O2 C5 C4 106.82(12)
C6 C5 C4 115.43(13)
O2 C5 C10 105.23(12)
C6 C5 C10 113.82(12)
C4 C5 C10 106.35(11)
C5 C6 C7 112.99(13)
C5 C6 H6A 109.0
C7 C6 H6A 109.0
C5 C6 H6B 109.0
C7 C6 H6B 109.0
H6A C6 H6B 107.8
C6 C7 C8 113.54(13)
C6 C7 H7A 108.9
C8 C7 H7A 108.9
C6 C7 H7B 108.9
C8 C7 H7B 108.9
H7A C7 H7B 107.7
C9 C8 C7 113.16(14)
C9 C8 H8A 108.9
C7 C8 H8A 108.9
C9 C8 H8B 108.9
C7 C8 H8B 108.9
H8A C8 H8B 107.8
C10 C9 C8 112.47(14)
C10 C9 H9A 109.1
C8 C9 H9A 109.1
C10 C9 H9B 109.1
C8 C9 H9B 109.1
H9A C9 H9B 107.8
C9 C10 C11 111.63(12)
C9 C10 C1 113.70(13)
C11 C10 C1 109.57(13)
C9 C10 C5 111.74(12)
C11 C10 C5 108.04(12)
C1 C10 C5 101.60(12)
O3 C11 C12 105.98(12)
O3 C11 C10 107.87(12)
C12 C11 C10 112.04(12)
O3 C11 H11 110.3
C12 C11 H11 110.3
C10 C11 H11 110.3
C17 C12 C13 120.93(14)
C17 C12 C11 127.70(13)
C13 C12 C11 111.32(14)
C14 C13 C12 119.56(15)
C14 C13 C4 127.93(14)
C12 C13 C4 112.44(14)
C15 C14 C13 119.93(15)
C15 C14 H14 120.0
C13 C14 H14 120.0
C14 C15 C16 120.50(16)
C14 C15 H15 119.7
C16 C15 H15 119.7
O4 C16 C15 115.29(15)
O4 C16 C17 124.40(15)
C15 C16 C17 120.32(16)
C12 C17 C16 118.73(14)
C12 C17 H17 120.6
C16 C17 H17 120.6
O4 C18 H18A 109.5
O4 C18 H18B 109.5
H18A C18 H18B 109.5
O4 C18 H18C 109.5
H18A C18 H18C 109.5
H18B C18 H18C 109.5

loop_
_geom_bond_atom_site_label_1
_geom_bond_atom_site_label_2
_geom_bond_distance
O1 C2 1.419(2)
O1 C3 1.423(2)
O2 C2 1.409(2)
O2 C5 1.4478(18)
O3 C3 1.423(2)
O3 C11 1.4543(19)
O4 C16 1.370(2)
O4 C18 1.410(2)
C1 C2 1.514(2)
C1 C10 1.543(2)
C1 H1A 0.9700
C1 H1B 0.9700
C2 H2 0.9800
C3 C4 1.542(2)
C3 H3 0.9800
C4 C13 1.500(2)
C4 C5 1.545(2)
C4 H4 0.9800
C5 C6 1.509(2)
C5 C10 1.5777(19)
C6 C7 1.525(2)
C6 H6A 0.9700
C6 H6B 0.9700
C7 C8 1.534(2)
C7 H7A 0.9700
C7 H7B 0.9700
C8 C9 1.522(2)
C8 H8A 0.9700
C8 H8B 0.9700
C9 C10 1.520(2)
C9 H9A 0.9700
C9 H9B 0.9700
C10 C11 1.543(2)
C11 C12 1.503(2)
C11 H11 0.9800
C12 C17 1.387(2)
C12 C13 1.394(2)
C13 C14 1.383(2)
C14 C15 1.377(2)
C14 H14 0.9300
C15 C16 1.388(2)
C15 H15 0.9300
C16 C17 1.391(2)
C17 H17 0.9300
C18 H18A 0.9600
C18 H18B 0.9600
C18 H18C 0.9600

loop_
_geom_torsion_atom_site_label_1
_geom_torsion_atom_site_label_2
_geom_torsion_atom_site_label_3
_geom_torsion_atom_site_label_4
_geom_torsion
C5 O2 C2 O1 -72.21(14)
C5 O2 C2 C1 50.10(15)
C3 O1 C2 O2 61.14(17)
C3 O1 C2 C1 -54.25(19)
C10 C1 C2 O2 -41.04(16)
C10 C1 C2 O1 77.95(17)
C2 O1 C3 O3 73.46(17)
C2 O1 C3 C4 -49.33(18)
C11 O3 C3 O1 -104.13(15)
C11 O3 C3 C4 20.00(18)
O1 C3 C4 C13 164.88(13)
O3 C3 C4 C13 41.70(18)
O1 C3 C4 C5 48.88(16)
O3 C3 C4 C5 -74.30(16)
C2 O2 C5 C6 -160.90(13)
C2 O2 C5 C4 74.04(14)
C2 O2 C5 C10 -38.72(15)
C13 C4 C5 O2 -179.40(11)
C3 C4 C5 O2 -61.99(14)
C13 C4 C5 C6 59.87(16)
C3 C4 C5 C6 177.27(12)
C13 C4 C5 C10 -67.40(15)
C3 C4 C5 C10 50.01(15)
O2 C5 C6 C7 63.44(16)
C4 C5 C6 C7 -176.75(13)
C10 C5 C6 C7 -53.34(17)
C5 C6 C7 C8 41.2(2)
C6 C7 C8 C9 13.0(2)
C7 C8 C9 C10 -57.5(2)
C8 C9 C10 C11 165.80(13)
C8 C9 C10 C1 -69.62(17)
C8 C9 C10 C5 44.68(18)
C2 C1 C10 C9 136.47(14)
C2 C1 C10 C11 -97.85(14)
C2 C1 C10 C5 16.26(15)
O2 C5 C10 C9 -109.23(14)
C6 C5 C10 C9 9.46(18)
C4 C5 C10 C9 137.67(13)
O2 C5 C10 C11 127.60(12)
C6 C5 C10 C11 -113.72(14)
C4 C5 C10 C11 14.50(16)
O2 C5 C10 C1 12.35(15)
C6 C5 C10 C1 131.03(14)
C4 C5 C10 C1 -100.75(14)
C3 O3 C11 C12 -70.83(15)
C3 O3 C11 C10 49.33(16)
C9 C10 C11 O3 167.59(11)
C1 C10 C11 O3 40.73(16)
C5 C10 C11 O3 -69.16(14)
C9 C10 C11 C12 -76.14(15)
C1 C10 C11 C12 157.00(12)
C5 C10 C11 C12 47.11(16)
O3 C11 C12 C17 -121.85(16)
C10 C11 C12 C17 120.74(16)
O3 C11 C12 C13 55.58(15)
C10 C11 C12 C13 -61.83(17)
C17 C12 C13 C14 1.5(2)
C11 C12 C13 C14 -176.17(14)
C17 C12 C13 C4 -175.72(14)
C11 C12 C13 C4 6.64(18)
C3 C4 C13 C14 126.46(18)
C5 C4 C13 C14 -119.32(18)
C3 C4 C13 C12 -56.64(18)
C5 C4 C13 C12 57.58(17)
C12 C13 C14 C15 -1.6(2)
C4 C13 C14 C15 175.08(16)
C13 C14 C15 C16 0.3(3)
C18 O4 C16 C15 167.70(16)
C18 O4 C16 C17 -12.5(3)
C14 C15 C16 O4 -179.08(16)
C14 C15 C16 C17 1.1(3)
C13 C12 C17 C16 0.0(2)
C11 C12 C17 C16 177.21(15)
O4 C16 C17 C12 178.95(15)
C15 C16 C17 C12 -1.3(2)
